data_2212160
loop_
_publ_author_name
'Ying Chang'
'Qi-Tai Zheng'
'Yang Lu'

_publ_section_title
;
 9-{2-[Bis(pivaloyloxymethoxy)phosphinylmethoxy]ethyl}adenine dihydrate
;
_journal_coeditor_code FL2089
_journal_issue 2
_journal_name_full 'Acta Crystallographica Section E'
_journal_page_first o1014
_journal_page_last o1015
_journal_paper_doi 10.1107/S1600536807000736
_journal_volume 63
_journal_year 2007
_chemical_formula_iupac 'C20 H32 N5 O8 P, 2H2 O'
_chemical_formula_moiety 'C20 H32 N5 O8 P, 2(H2 O)'
_chemical_formula_sum 'C20 H36 N5 O10 P'
_chemical_formula_weight 537.51
_chemical_name_common 'adefovir dipivoxil'
_chemical_name_systematic
;
9-{2-[Bis(pivaloyloxymethoxy)phosphinylmethoxy]ethyl}adenine dihydrate
;
_space_group_IT_number 2
_symmetry_cell_setting triclinic
_symmetry_space_group_name_Hall '-P 1'
_symmetry_space_group_name_H-M 'P -1'
_atom_sites_solution_hydrogens geom
_atom_sites_solution_primary direct
_atom_sites_solution_secondary difmap
_audit_creation_method SHELXL-97
_cell_angle_alpha 93.88(3)
_cell_angle_beta 97.49(3)
_cell_angle_gamma 102.97(3)
_cell_formula_units_Z 2
_cell_length_a 6.0590(12)
_cell_length_b 11.221(2)
_cell_length_c 20.972(4)
_cell_measurement_reflns_used 4874
_cell_measurement_temperature 295(2)
_cell_measurement_theta_max 25.50
_cell_measurement_theta_min 2.20
_cell_volume 1370.7(5)
_computing_cell_refinement 'SCALE (Otwinowski & Minor, 1997)'
_computing_data_collection 'DENZO (Otwinowski & Minor, 1997)'
_computing_data_reduction SCALE
_computing_molecular_graphics 'ORTEPII (Johnson, 1976)'
_computing_publication_material SHELXL97
_computing_structure_refinement 'SHELXL97 (Sheldrick, 1997)'
_computing_structure_solution 'SHELXS97 (Sheldrick, 1997)'
_diffrn_ambient_temperature 295(2)
_diffrn_measured_fraction_theta_full 0.963
_diffrn_measured_fraction_theta_max 0.952
_diffrn_measurement_device_type 'MAC DIP 2030K'
_diffrn_measurement_method \w
_diffrn_radiation_monochromator graphite
_diffrn_radiation_source 'rotate anode'
_diffrn_radiation_type MoK\a
_diffrn_radiation_wavelength 0.71073
_diffrn_reflns_av_R_equivalents 0.0480
_diffrn_reflns_av_sigmaI/netI 0.0343
_diffrn_reflns_limit_h_max 6
_diffrn_reflns_limit_h_min 0
_diffrn_reflns_limit_k_max 13
_diffrn_reflns_limit_k_min -13
_diffrn_reflns_limit_l_max 25
_diffrn_reflns_limit_l_min -25
_diffrn_reflns_number 4874
_diffrn_reflns_theta_full 25.00
_diffrn_reflns_theta_max 25.50
_diffrn_reflns_theta_min 2.20
_diffrn_standards_interval_count 0
_diffrn_standards_interval_time 0
_diffrn_standards_number 0
_exptl_absorpt_coefficient_mu 0.158
_exptl_absorpt_correction_type none
_exptl_crystal_colour colourless
_exptl_crystal_density_diffrn 1.302
_exptl_crystal_density_method 'not measured'
_exptl_crystal_description block
_exptl_crystal_F_000 572
_exptl_crystal_size_max 0.60
_exptl_crystal_size_mid 0.40
_exptl_crystal_size_min 0.40
_refine_diff_density_max 0.260
_refine_diff_density_min -0.373
_refine_ls_extinction_coef 0.0088(10)
_refine_ls_extinction_expression Fc^*^=kFc[1+0.001xFc^2^\l^3^/sin(2\q)]^-1/4^
_refine_ls_extinction_method SHELXL97
_refine_ls_goodness_of_fit_ref 1.013
_refine_ls_hydrogen_treatment mixed
_refine_ls_matrix_type full
_refine_ls_number_parameters 338
_refine_ls_number_reflns 4873
_refine_ls_number_restraints 6
_refine_ls_restrained_S_all 1.012
_refine_ls_R_factor_all 0.0895
_refine_ls_R_factor_gt 0.0734
_refine_ls_shift/su_max 0.000
_refine_ls_shift/su_mean 0.000
_refine_ls_structure_factor_coef Fsqd
_refine_ls_weighting_details 'calc w=1/[\s^2^(Fo^2^)+(0.0129P)^2^+3.1097P] where P=(Fo^2^+2Fc^2^)/3'
_refine_ls_weighting_scheme calc
_refine_ls_wR_factor_gt 0.1380
_refine_ls_wR_factor_ref 0.1462
_reflns_number_gt 3870
_reflns_number_total 4873
_reflns_threshold_expression I>2\s(I)
_cod_data_source_file fl2089.cif
_cod_data_source_block I
_cod_database_code 2212160
_cod_database_fobs_code 2212160

loop_
_symmetry_equiv_pos_as_xyz
'x, y, z'
'-x, -y, -z'

loop_
_atom_site_type_symbol
_atom_site_label
_atom_site_fract_x
_atom_site_fract_y
_atom_site_fract_z
_atom_site_U_iso_or_equiv
_atom_site_adp_type
_atom_site_calc_flag
_atom_site_refinement_flags
_atom_site_occupancy
P P1 0.75341(16) 0.97471(8) 0.23621(4) 0.0436(2) Uani d . 1
O O1 0.5946(5) 0.8015(3) 0.30524(14) 0.0668(8) Uani d . 1
O O2 0.9603(4) 1.0277(3) 0.28273(12) 0.0597(7) Uani d . 1
O O3 0.5472(4) 1.0370(2) 0.24088(13) 0.0564(7) Uani d . 1
O O4 0.6831(4) 1.2485(2) 0.26641(13) 0.0538(7) Uani d . 1
O O5 0.3871(5) 1.2529(3) 0.19149(19) 0.0882(11) Uani d . 1
O O6 0.7855(4) 0.9847(3) 0.16328(12) 0.0576(7) Uani d . 1
O O7 1.0203(5) 0.9437(2) 0.08986(12) 0.0600(7) Uani d . 1
O O8 1.0841(6) 0.7989(3) 0.15323(14) 0.0726(9) Uani d . 1
N N1 0.3901(5) 0.2943(3) 0.40129(14) 0.0474(7) Uani d . 1
N N2 0.2308(5) 0.4655(3) 0.37057(16) 0.0543(8) Uani d . 1
N N3 0.7956(5) 0.5952(3) 0.45640(15) 0.0489(7) Uani d . 1
N N4 0.4979(5) 0.6617(3) 0.40835(14) 0.0478(7) Uani d . 1
N N5 0.7522(5) 0.3167(3) 0.45867(15) 0.0537(8) Uani d . 1
H H5A 0.7280 0.2380 0.4572 0.064 Uiso calc R 1
H H5B 0.8806 0.3621 0.4779 0.064 Uiso calc R 1
C C1 0.5904(6) 0.3685(3) 0.43117(16) 0.0434(8) Uani d . 1
C C2 0.2279(7) 0.3469(4) 0.37362(19) 0.0568(10) Uani d . 1
H H2C 0.0937 0.2923 0.3536 0.068 Uiso calc R 1
C C3 0.4331(6) 0.5350(3) 0.40107(16) 0.0439(8) Uani d . 1
C C4 0.7140(7) 0.6912(3) 0.44195(18) 0.0534(9) Uani d . 1
H H4A 0.7967 0.7718 0.4537 0.064 Uiso calc R 1
C C5 0.6147(6) 0.4960(3) 0.43082(16) 0.0433(8) Uani d . 1
C C6 0.3599(7) 0.7461(4) 0.3851(2) 0.0602(10) Uani d . 1
H H6A 0.4199 0.8264 0.4090 0.072 Uiso calc R 1
H H6B 0.2034 0.7162 0.3927 0.072 Uiso calc R 1
C C7 0.3626(7) 0.7573(4) 0.3141(2) 0.0590(10) Uani d . 1
H H7A 0.2985 0.6779 0.2895 0.071 Uiso calc R 1
H H7B 0.2720 0.8141 0.2994 0.071 Uiso calc R 1
C C8 0.6271(7) 0.8168(3) 0.24040(19) 0.0571(10) Uani d . 1
H H8A 0.4814 0.7923 0.2121 0.069 Uiso calc R 1
H H8B 0.7267 0.7663 0.2269 0.069 Uiso calc R 1
C C9 0.5557(7) 1.1388(3) 0.2865(2) 0.0564(10) Uani d . 1
H H9A 0.4015 1.1466 0.2900 0.068 Uiso calc R 1
H H9B 0.6271 1.1251 0.3287 0.068 Uiso calc R 1
C C10 0.5739(7) 1.2998(3) 0.2189(2) 0.0537(9) Uani d . 1
C C11 0.7212(6) 1.4214(3) 0.20564(18) 0.0598(9) Uani d . 1
C C12 0.6020(8) 1.4683(5) 0.1465(2) 0.0805(14) Uani d . 1
H H12A 0.5870 1.4111 0.1092 0.121 Uiso calc R 1
H H12B 0.6917 1.5470 0.1393 0.121 Uiso calc R 1
H H12C 0.4529 1.4762 0.1542 0.121 Uiso calc R 1
C C13 0.9561(8) 1.4044(4) 0.1939(2) 0.0755(13) Uani d . 1
H H13A 0.9389 1.3482 0.1560 0.113 Uiso calc R 1
H H13B 1.0255 1.3720 0.2305 0.113 Uiso calc R 1
H H13C 1.0514 1.4822 0.1878 0.113 Uiso calc R 1
C C14 0.7479(8) 1.5118(4) 0.2660(2) 0.0659(11) Uani d . 1
H H14A 0.6000 1.5226 0.2731 0.099 Uiso calc R 1
H H14B 0.8433 1.5896 0.2597 0.099 Uiso calc R 1
H H14C 0.8172 1.4799 0.3028 0.099 Uiso calc R 1
C C15 1.0084(7) 1.0212(4) 0.1449(2) 0.0603(11) Uani d . 1
H H15A 1.0366 1.1060 0.1350 0.072 Uiso calc R 1
H H15B 1.1242 1.0148 0.1802 0.072 Uiso calc R 1
C C16 1.0733(7) 0.8336(4) 0.10061(19) 0.0528(9) Uani d . 1
C C17 1.1098(7) 0.7685(4) 0.0388(2) 0.0709(10) Uani d . 1
C C18 1.2884(8) 0.8558(5) 0.0072(2) 0.0809(14) Uani d . 1
H H18A 1.4318 0.8775 0.0357 0.121 Uiso calc R 1
H H18B 1.2364 0.9288 -0.0011 0.121 Uiso calc R 1
H H18C 1.3085 0.8155 -0.0328 0.121 Uiso calc R 1
C C19 0.8825(8) 0.7325(5) -0.0069(2) 0.0875(16) Uani d . 1
H H19A 0.8318 0.8051 -0.0169 0.131 Uiso calc R 1
H H19B 0.7700 0.6801 0.0134 0.131 Uiso calc R 1
H H19C 0.9030 0.6895 -0.0460 0.131 Uiso calc R 1
C C20 1.1993(11) 0.6558(5) 0.0550(3) 0.0978(18) Uani d . 1
H H20A 1.3418 0.6811 0.0838 0.147 Uiso calc R 1
H H20B 1.2227 0.6137 0.0159 0.147 Uiso calc R 1
H H20C 1.0896 0.6016 0.0754 0.147 Uiso calc R 1
O OA 0.1519(6) 0.0473(3) 0.41309(15) 0.0782(9) Uani d D 1
H H1A 0.074(7) 0.026(4) 0.3769(11) 0.094 Uiso d D 1
H H1B 0.259(6) 0.104(3) 0.409(2) 0.094 Uiso d D 1
O OB 0.7432(7) 0.0551(4) 0.4682(2) 0.0882(11) Uani d D 1
H H2A 0.759(8) 0.030(5) 0.5042(13) 0.106 Uiso d D 1
H H2B 0.860(5) 0.059(5) 0.452(2) 0.106 Uiso d D 1

loop_
_atom_site_aniso_label
_atom_site_aniso_U_11
_atom_site_aniso_U_22
_atom_site_aniso_U_33
_atom_site_aniso_U_12
_atom_site_aniso_U_13
_atom_site_aniso_U_23
P1 0.0494(5) 0.0384(5) 0.0415(5) 0.0099(4) 0.0029(4) 0.0019(4)
O1 0.0658(18) 0.0654(19) 0.0608(18) -0.0022(14) 0.0022(14) 0.0221(14)
O2 0.0532(16) 0.0731(19) 0.0444(15) 0.0048(13) -0.0022(12) -0.0006(13)
O3 0.0604(16) 0.0372(14) 0.0703(18) 0.0172(12) 0.0031(13) -0.0100(12)
O4 0.0615(16) 0.0340(13) 0.0620(17) 0.0071(11) 0.0024(13) 0.0053(12)
O5 0.0539(19) 0.0597(19) 0.138(3) 0.0010(15) -0.0161(19) 0.018(2)
O6 0.0549(16) 0.0676(18) 0.0454(15) 0.0051(13) 0.0049(12) 0.0075(13)
O7 0.0800(19) 0.0565(17) 0.0484(15) 0.0230(14) 0.0152(14) 0.0064(13)
O8 0.093(2) 0.077(2) 0.0554(18) 0.0306(18) 0.0114(16) 0.0180(16)
N1 0.0485(17) 0.0422(17) 0.0480(17) 0.0080(13) 0.0009(14) 0.0023(13)
N2 0.0482(18) 0.053(2) 0.059(2) 0.0113(15) 0.0008(15) 0.0081(15)
N3 0.0467(17) 0.0441(17) 0.0533(18) 0.0081(14) 0.0033(14) 0.0023(14)
N4 0.0568(19) 0.0423(17) 0.0467(17) 0.0140(14) 0.0096(14) 0.0102(13)
N5 0.0561(19) 0.0424(17) 0.059(2) 0.0127(14) -0.0037(15) 0.0033(14)
C1 0.052(2) 0.0417(19) 0.0370(18) 0.0127(16) 0.0066(15) 0.0032(15)
C2 0.055(2) 0.051(2) 0.056(2) 0.0023(18) -0.0039(18) 0.0033(18)
C3 0.054(2) 0.0426(19) 0.0364(18) 0.0132(16) 0.0056(15) 0.0059(15)
C4 0.063(2) 0.042(2) 0.052(2) 0.0101(18) 0.0028(18) 0.0029(17)
C5 0.046(2) 0.044(2) 0.0394(18) 0.0108(15) 0.0057(15) 0.0024(15)
C6 0.069(3) 0.054(2) 0.067(3) 0.031(2) 0.013(2) 0.014(2)
C7 0.057(2) 0.050(2) 0.072(3) 0.0178(19) 0.002(2) 0.016(2)
C8 0.076(3) 0.0352(19) 0.059(2) 0.0109(18) 0.006(2) 0.0095(17)
C9 0.073(3) 0.037(2) 0.062(2) 0.0146(18) 0.021(2) -0.0031(17)
C10 0.052(2) 0.038(2) 0.070(3) 0.0125(17) 0.0033(19) 0.0026(18)
C11 0.0555(18) 0.0473(18) 0.077(2) 0.0113(14) 0.0060(15) 0.0080(16)
C12 0.077(3) 0.084(3) 0.079(3) 0.017(3) -0.003(3) 0.027(3)
C13 0.074(3) 0.076(3) 0.085(3) 0.021(2) 0.030(3) 0.019(3)
C14 0.078(3) 0.042(2) 0.079(3) 0.017(2) 0.011(2) 0.002(2)
C15 0.071(3) 0.049(2) 0.058(2) 0.0022(19) 0.022(2) -0.0003(19)
C16 0.053(2) 0.054(2) 0.049(2) 0.0085(18) 0.0043(17) 0.0061(18)
C17 0.076(2) 0.069(2) 0.078(2) 0.0248(18) 0.0219(18) 0.0068(18)
C18 0.081(3) 0.085(3) 0.084(3) 0.020(3) 0.038(3) 0.009(3)
C19 0.074(3) 0.104(4) 0.072(3) 0.010(3) 0.006(3) -0.026(3)
C20 0.133(5) 0.078(4) 0.101(4) 0.054(4) 0.034(4) 0.012(3)
OA 0.087(2) 0.069(2) 0.064(2) -0.0063(17) -0.0066(17) 0.0173(17)
OB 0.103(3) 0.076(2) 0.100(3) 0.041(2) 0.021(2) 0.028(2)

loop_
_atom_type_symbol
_atom_type_description
_atom_type_scat_dispersion_real
_atom_type_scat_dispersion_imag
_atom_type_scat_source
C C 0.0033 0.0016 'International Tables Vol C Tables 4.2.6.8 and 6.1.1.4'
H H 0.0000 0.0000 'International Tables Vol C Tables 4.2.6.8 and 6.1.1.4'
N N 0.0061 0.0033 'International Tables Vol C Tables 4.2.6.8 and 6.1.1.4'
O O 0.0106 0.0060 'International Tables Vol C Tables 4.2.6.8 and 6.1.1.4'
P P 0.1023 0.0942 'International Tables Vol C Tables 4.2.6.8 and 6.1.1.4'

loop_
_geom_angle_atom_site_label_1
_geom_angle_atom_site_label_2
_geom_angle_atom_site_label_3
_geom_angle
_geom_angle_publ_flag
O2 P1 O3 115.52(16) yes
O2 P1 O6 114.60(15) yes
O3 P1 O6 101.49(15) ?
O2 P1 C8 115.71(19) ?
O3 P1 C8 102.77(18) ?
O6 P1 C8 104.97(17) ?
C8 O1 C7 114.7(3) ?
C9 O3 P1 123.6(3) ?
C10 O4 C9 116.7(3) ?
C15 O6 P1 121.3(2) ?
C16 O7 C15 117.0(3) ?
C2 N1 C1 118.3(3) ?
C2 N2 C3 109.6(3) ?
C4 N3 C5 103.0(3) ?
C4 N4 C3 105.8(3) ?
C4 N4 C6 127.5(3) ?
C3 N4 C6 126.6(3) ?
C1 N5 H5A 120.0 ?
C1 N5 H5B 120.0 ?
H5A N5 H5B 120.0 ?
N5 C1 N1 118.5(3) ?
N5 C1 C5 124.1(3) ?
N1 C1 C5 117.4(3) ?
N2 C2 N1 129.7(4) ?
N2 C2 H2C 115.2 ?
N1 C2 H2C 115.2 ?
N2 C3 C5 127.8(3) ?
N2 C3 N4 126.3(3) ?
C5 C3 N4 105.9(3) ?
N3 C4 N4 114.0(3) ?
N3 C4 H4A 123.0 ?
N4 C4 H4A 123.0 ?
C3 C5 N3 111.2(3) ?
C3 C5 C1 117.3(3) ?
N3 C5 C1 131.5(3) ?
N4 C6 C7 111.0(3) ?
N4 C6 H6A 109.4 ?
C7 C6 H6A 109.4 ?
N4 C6 H6B 109.4 ?
C7 C6 H6B 109.4 ?
H6A C6 H6B 108.0 ?
O1 C7 C6 107.5(3) ?
O1 C7 H7A 110.2 ?
C6 C7 H7A 110.2 ?
O1 C7 H7B 110.2 ?
C6 C7 H7B 110.2 ?
H7A C7 H7B 108.5 ?
O1 C8 P1 107.8(3) ?
O1 C8 H8A 110.2 ?
P1 C8 H8A 110.2 ?
O1 C8 H8B 110.2 ?
P1 C8 H8B 110.2 ?
H8A C8 H8B 108.5 ?
O4 C9 O3 109.9(3) ?
O4 C9 H9A 109.7 ?
O3 C9 H9A 109.7 ?
O4 C9 H9B 109.7 ?
O3 C9 H9B 109.7 ?
H9A C9 H9B 108.2 ?
O5 C10 O4 123.0(4) ?
O5 C10 C11 125.6(4) ?
O4 C10 C11 111.4(3) ?
C10 C11 C13 109.7(3) ?
C10 C11 C14 107.1(3) ?
C13 C11 C14 109.7(3) ?
C10 C11 C12 109.4(3) ?
C13 C11 C12 110.5(4) ?
C14 C11 C12 110.3(3) ?
C11 C12 H12A 109.5 ?
C11 C12 H12B 109.5 ?
H12A C12 H12B 109.5 ?
C11 C12 H12C 109.5 ?
H12A C12 H12C 109.5 ?
H12B C12 H12C 109.5 ?
C11 C13 H13A 109.5 ?
C11 C13 H13B 109.5 ?
H13A C13 H13B 109.5 ?
C11 C13 H13C 109.5 ?
H13A C13 H13C 109.5 ?
H13B C13 H13C 109.5 ?
C11 C14 H14A 109.5 ?
C11 C14 H14B 109.5 ?
H14A C14 H14B 109.5 ?
C11 C14 H14C 109.5 ?
H14A C14 H14C 109.5 ?
H14B C14 H14C 109.5 ?
O7 C15 O6 109.0(3) ?
O7 C15 H15A 109.9 ?
O6 C15 H15A 109.9 ?
O7 C15 H15B 109.9 ?
O6 C15 H15B 109.9 ?
H15A C15 H15B 108.3 ?
O8 C16 O7 121.2(4) ?
O8 C16 C17 127.6(4) ?
O7 C16 C17 111.1(3) ?
C16 C17 C20 108.9(4) ?
C16 C17 C19 108.7(3) ?
C20 C17 C19 111.3(4) ?
C16 C17 C18 109.3(4) ?
C20 C17 C18 109.1(4) ?
C19 C17 C18 109.6(4) ?
C17 C18 H18A 109.5 ?
C17 C18 H18B 109.5 ?
H18A C18 H18B 109.5 ?
C17 C18 H18C 109.5 ?
H18A C18 H18C 109.5 ?
H18B C18 H18C 109.5 ?
C17 C19 H19A 109.5 ?
C17 C19 H19B 109.5 ?
H19A C19 H19B 109.5 ?
C17 C19 H19C 109.5 ?
H19A C19 H19C 109.5 ?
H19B C19 H19C 109.5 ?
C17 C20 H20A 109.5 ?
C17 C20 H20B 109.5 ?
H20A C20 H20B 109.5 ?
C17 C20 H20C 109.5 ?
H20A C20 H20C 109.5 ?
H20B C20 H20C 109.5 ?
H1A OA H1B 107(2) ?
H2A OB H2B 110(3) ?

loop_
_geom_bond_atom_site_label_1
_geom_bond_atom_site_label_2
_geom_bond_distance
_geom_bond_publ_flag
P1 O2 1.465(3) yes
P1 O3 1.573(3) yes
P1 O6 1.575(3) yes
P1 C8 1.778(4) ?
O1 C8 1.416(5) ?
O1 C7 1.423(5) ?
O3 C9 1.427(4) ?
O4 C10 1.357(4) ?
O4 C9 1.421(4) ?
O5 C10 1.188(5) ?
O6 C15 1.432(5) ?
O7 C16 1.370(5) ?
O7 C15 1.417(4) ?
O8 C16 1.194(4) ?
N1 C2 1.345(5) ?
N1 C1 1.355(4) ?
N2 C2 1.333(5) ?
N2 C3 1.349(5) ?
N3 C4 1.319(5) ?
N3 C5 1.395(4) ?
N4 C4 1.361(5) ?
N4 C3 1.379(4) ?
N4 C6 1.465(4) ?
N5 C1 1.336(4) ?
N5 H5A 0.8600 ?
N5 H5B 0.8600 ?
C1 C5 1.406(5) ?
C2 H2C 0.9300 ?
C3 C5 1.365(5) ?
C4 H4A 0.9300 ?
C6 C7 1.505(6) ?
C6 H6A 0.9700 ?
C6 H6B 0.9700 ?
C7 H7A 0.9700 ?
C7 H7B 0.9700 ?
C8 H8A 0.9700 ?
C8 H8B 0.9700 ?
C9 H9A 0.9700 ?
C9 H9B 0.9700 ?
C10 C11 1.517(5) ?
C11 C13 1.526(5) ?
C11 C14 1.535(5) ?
C11 C12 1.537(5) ?
C12 H12A 0.9600 ?
C12 H12B 0.9600 ?
C12 H12C 0.9600 ?
C13 H13A 0.9600 ?
C13 H13B 0.9600 ?
C13 H13C 0.9600 ?
C14 H14A 0.9600 ?
C14 H14B 0.9600 ?
C14 H14C 0.9600 ?
C15 H15A 0.9700 ?
C15 H15B 0.9700 ?
C16 C17 1.510(5) ?
C17 C20 1.526(6) ?
C17 C19 1.527(6) ?
C17 C18 1.540(6) ?
C18 H18A 0.9600 ?
C18 H18B 0.9600 ?
C18 H18C 0.9600 ?
C19 H19A 0.9600 ?
C19 H19B 0.9600 ?
C19 H19C 0.9600 ?
C20 H20A 0.9600 ?
C20 H20B 0.9600 ?
C20 H20C 0.9600 ?
OA H1A 0.83(3) ?
OA H1B 0.82(4) ?
OB H2A 0.83(3) ?
OB H2B 0.82(4) ?

loop_
_geom_hbond_atom_site_label_D
_geom_hbond_atom_site_label_H
_geom_hbond_atom_site_label_A
_geom_hbond_site_symmetry_A
_geom_hbond_distance_DH
_geom_hbond_distance_HA
_geom_hbond_distance_DA
_geom_hbond_angle_DHA
N5 H5A OB . 0.86 2.10 2.945(5) 166.4
N5 H5B N3 2_766 0.86 2.18 2.988(4) 156.0
OA H1A O2 1_445 0.83(3) 2.008(19) 2.801(4) 160(4)
OA H1B N1 . 0.82(4) 2.12(3) 2.867(4) 150(5)
OB H2A OA 2_656 0.83(3) 2.06(4) 2.867(5) 169(5)
OB H2B OA 1_655 0.82(4) 2.07(3) 2.882(5) 174(6)

loop_
_geom_torsion_atom_site_label_1
_geom_torsion_atom_site_label_2
_geom_torsion_atom_site_label_3
_geom_torsion_atom_site_label_4
_geom_torsion
O2 P1 O3 C9 0.4(3)
O6 P1 O3 C9 -124.2(3)
C8 P1 O3 C9 127.3(3)
O2 P1 O6 C15 11.3(3)
O3 P1 O6 C15 136.5(3)
C8 P1 O6 C15 -116.8(3)
C2 N1 C1 N5 -179.9(3)
C2 N1 C1 C5 -0.3(5)
C3 N2 C2 N1 0.0(6)
C1 N1 C2 N2 -0.2(6)
C2 N2 C3 C5 0.6(5)
C2 N2 C3 N4 -179.4(3)
C4 N4 C3 N2 -180.0(3)
C6 N4 C3 N2 0.6(6)
C4 N4 C3 C5 0.0(4)
C6 N4 C3 C5 -179.4(3)
C5 N3 C4 N4 -1.1(4)
C3 N4 C4 N3 0.7(4)
C6 N4 C4 N3 -179.9(3)
N2 C3 C5 N3 179.3(3)
N4 C3 C5 N3 -0.7(4)
N2 C3 C5 C1 -1.1(6)
N4 C3 C5 C1 179.0(3)
C4 N3 C5 C3 1.1(4)
C4 N3 C5 C1 -178.5(4)
N5 C1 C5 C3 -179.6(3)
N1 C1 C5 C3 0.8(5)
N5 C1 C5 N3 0.0(6)
N1 C1 C5 N3 -179.7(3)
C4 N4 C6 C7 101.3(4)
C3 N4 C6 C7 -79.5(5)
C8 O1 C7 C6 179.7(3)
N4 C6 C7 O1 -59.2(4)
C7 O1 C8 P1 119.1(3)
O2 P1 C8 O1 52.4(3)
O3 P1 C8 O1 -74.5(3)
O6 P1 C8 O1 179.7(3)
C10 O4 C9 O3 78.1(4)
P1 O3 C9 O4 76.5(4)
C9 O4 C10 O5 -5.1(6)
C9 O4 C10 C11 175.4(3)
O5 C10 C11 C13 -127.3(5)
O4 C10 C11 C13 52.2(4)
O5 C10 C11 C14 113.8(5)
O4 C10 C11 C14 -66.8(4)
O5 C10 C11 C12 -5.9(6)
O4 C10 C11 C12 173.6(3)
C16 O7 C15 O6 -84.2(4)
P1 O6 C15 O7 136.3(3)
C15 O7 C16 O8 7.9(6)
C15 O7 C16 C17 -172.7(3)
O8 C16 C17 C20 -8.3(6)
O7 C16 C17 C20 172.4(4)
O8 C16 C17 C19 113.1(5)
O7 C16 C17 C19 -66.2(4)
O8 C16 C17 C18 -127.3(5)
O7 C16 C17 C18 53.4(5)

loop_
_cod_related_entry_id
_cod_related_entry_database
_cod_related_entry_code
1 ChemSpider 21125461
